data_7007290
loop_
_publ_author_name
'Haukka, Matti'
'Jakonen, Minna'
'Nivaj\"arvi, Taina'
'Kallinen, Mirja'

_publ_section_title
;
 The subtle effects of iron-containing metal surfaces on the reductive
 carbonylation of RuCl3.
;
_journal_issue 26
_journal_name_full 'Dalton transactions (Cambridge, England : 2003)'
_journal_page_first 3212
_journal_page_last 3220
_journal_paper_doi 10.1039/b602834a
_journal_year 2006
_chemical_formula_moiety 'C6 H4 Cl6 Fe O8 Ru2'
_chemical_formula_sum 'C6 H4 Cl6 Fe O8 Ru2'
_chemical_formula_weight 674.78
_chemical_name_systematic
;
?
;
_space_group_IT_number 14
_symmetry_cell_setting monoclinic
_symmetry_space_group_name_Hall '-P 2yn'
_symmetry_space_group_name_H-M 'P 1 21/n 1'
_atom_sites_solution_hydrogens geom
_atom_sites_solution_primary direct
_atom_sites_solution_secondary difmap
_audit_creation_method SHELXL-97
_cell_angle_alpha 90.00
_cell_angle_beta 97.016(3)
_cell_angle_gamma 90.00
_cell_formula_units_Z 2
_cell_length_a 7.0444(4)
_cell_length_b 15.6274(3)
_cell_length_c 8.5003(7)
_cell_measurement_reflns_used 10764
_cell_measurement_temperature 120(2)
_cell_measurement_theta_max 27.48
_cell_measurement_theta_min 3.19
_cell_volume 928.75(9)
_computing_cell_refinement 'Denzo/Scalepack (Otwinowski & Minor, 1997)'
_computing_data_collection 'Collect (Nonius BV, 1997-2000)'
_computing_data_reduction 'Denzo/Scalepack (Otwinowski & Minor, 1997)'
_computing_molecular_graphics 'Diamond v.3.0e (Crystal Impact GbR, 2005)'
_computing_publication_material 'SHELXL-97 (Sheldrick, 1997)'
_computing_structure_refinement 'SHELXL-97 (Sheldrick, 1997)'
_computing_structure_solution 'SHELXS-97 (Sheldrick, 1997)'
_diffrn_ambient_temperature 120(2)
_diffrn_detector_area_resol_mean 9
_diffrn_measured_fraction_theta_full 0.996
_diffrn_measured_fraction_theta_max 0.996
_diffrn_measurement_device '95mm CCD camera on \k-goniostat'
_diffrn_measurement_device_type 'Nonius KappaCCD'
_diffrn_measurement_method '\f scans and \w scans with \k offset'
_diffrn_radiation_monochromator 'horizontally mounted graphite crystal'
_diffrn_radiation_source 'fine-focus sealed tube'
_diffrn_radiation_type MoK\a
_diffrn_radiation_wavelength 0.71073
_diffrn_reflns_av_R_equivalents 0.0344
_diffrn_reflns_av_sigmaI/netI 0.0256
_diffrn_reflns_limit_h_max 8
_diffrn_reflns_limit_h_min -9
_diffrn_reflns_limit_k_max 20
_diffrn_reflns_limit_k_min -20
_diffrn_reflns_limit_l_max 11
_diffrn_reflns_limit_l_min -10
_diffrn_reflns_number 10764
_diffrn_reflns_theta_full 27.48
_diffrn_reflns_theta_max 27.48
_diffrn_reflns_theta_min 3.19
_exptl_absorpt_coefficient_mu 3.267
_exptl_absorpt_correction_T_max 0.6318
_exptl_absorpt_correction_T_min 0.6080
_exptl_absorpt_correction_type multi-scan
_exptl_absorpt_process_details 'Xprep in Shelxtl v.6.14-1 (Sheldrick, 2005)'
_exptl_crystal_colour block
_exptl_crystal_density_diffrn 2.413
_exptl_crystal_density_method 'not measured'
_exptl_crystal_description 'greenish yellow'
_exptl_crystal_F_000 640
_exptl_crystal_size_max 0.15
_exptl_crystal_size_mid 0.14
_exptl_crystal_size_min 0.14
_refine_diff_density_max 0.923
_refine_diff_density_min -0.760
_refine_diff_density_rms 0.106
_refine_ls_extinction_method none
_refine_ls_goodness_of_fit_ref 1.104
_refine_ls_hydrogen_treatment mixed
_refine_ls_matrix_type full
_refine_ls_number_parameters 114
_refine_ls_number_reflns 2118
_refine_ls_number_restraints 2
_refine_ls_restrained_S_all 1.103
_refine_ls_R_factor_all 0.0325
_refine_ls_R_factor_gt 0.0253
_refine_ls_shift/su_max 0.000
_refine_ls_shift/su_mean 0.000
_refine_ls_structure_factor_coef Fsqd
_refine_ls_weighting_details 'calc w=1/[\s^2^(Fo^2^)+(0.0258P)^2^+1.4287P] where P=(Fo^2^+2Fc^2^)/3'
_refine_ls_weighting_scheme calc
_refine_ls_wR_factor_gt 0.0596
_refine_ls_wR_factor_ref 0.0626
_reflns_number_gt 1806
_reflns_number_total 2118
_reflns_threshold_expression >2sigma(I)
_cod_data_source_file b602834a.txt
_cod_data_source_block compound_5
_cod_original_sg_symbol_H-M 'P 21/n'
_cod_database_code 7007290

loop_
_symmetry_equiv_pos_as_xyz
'x, y, z'
'-x+1/2, y+1/2, -z+1/2'
'-x, -y, -z'
'x-1/2, -y-1/2, z-1/2'

loop_
_atom_site_label
_atom_site_type_symbol
_atom_site_fract_x
_atom_site_fract_y
_atom_site_fract_z
_atom_site_U_iso_or_equiv
_atom_site_adp_type
_atom_site_occupancy
_atom_site_symmetry_multiplicity
_atom_site_calc_flag
_atom_site_refinement_flags
_atom_site_disorder_assembly
_atom_site_disorder_group
Ru1 Ru 0.60440(4) 0.154125(15) -0.29344(3) 0.01801(9) Uani 1 1 d . . .
Fe1 Fe 0.5000 0.0000 0.0000 0.01598(13) Uani 1 2 d S . .
Cl1 Cl 0.59557(12) 0.00006(5) -0.27418(9) 0.02453(17) Uani 1 1 d . . .
O1 O 0.6137(4) 0.34815(14) -0.2945(3) 0.0292(5) Uani 1 1 d . . .
C1 C 0.6097(5) 0.2761(2) -0.2964(3) 0.0224(6) Uani 1 1 d . . .
Cl2 Cl 0.48321(12) 0.15620(4) -0.03718(8) 0.02194(17) Uani 1 1 d . . .
O2 O 0.7649(4) 0.14577(16) -0.6091(3) 0.0340(6) Uani 1 1 d . . .
C2 C 0.7055(5) 0.1490(2) -0.4924(4) 0.0238(7) Uani 1 1 d . . .
Cl3 Cl 0.92516(12) 0.15415(5) -0.15457(9) 0.02709(18) Uani 1 1 d . . .
O3 O 0.1955(4) 0.14510(17) -0.4523(3) 0.0342(6) Uani 1 1 d . . .
C3 C 0.3460(5) 0.1501(2) -0.3949(4) 0.0223(7) Uani 1 1 d . . .
O4 O 0.7864(3) 0.01279(14) 0.0950(3) 0.0298(5) Uani 1 1 d D . .
H4A H 0.883(4) -0.016(3) 0.135(5) 0.060(15) Uiso 1 1 d D . .
H4B H 0.839(6) 0.046(2) 0.034(4) 0.053(14) Uiso 1 1 d D . .

loop_
_atom_site_aniso_label
_atom_site_aniso_U_11
_atom_site_aniso_U_22
_atom_site_aniso_U_33
_atom_site_aniso_U_23
_atom_site_aniso_U_13
_atom_site_aniso_U_12
Ru1 0.02088(15) 0.01615(13) 0.01697(13) 0.00101(9) 0.00213(9) -0.00042(9)
Fe1 0.0204(3) 0.0114(3) 0.0162(3) 0.0014(2) 0.0027(2) 0.0005(2)
Cl1 0.0338(4) 0.0166(3) 0.0240(4) -0.0008(3) 0.0069(3) 0.0013(3)
O1 0.0430(15) 0.0199(12) 0.0245(12) 0.0004(9) 0.0026(11) -0.0025(10)
C1 0.0244(16) 0.0275(17) 0.0153(14) 0.0013(12) 0.0020(12) -0.0020(13)
Cl2 0.0306(4) 0.0152(3) 0.0211(4) 0.0002(3) 0.0072(3) 0.0014(3)
O2 0.0357(14) 0.0409(15) 0.0270(13) -0.0055(10) 0.0111(11) -0.0107(11)
C2 0.0216(16) 0.0192(15) 0.0299(17) -0.0020(13) 0.0000(13) -0.0051(12)
Cl3 0.0231(4) 0.0320(4) 0.0254(4) 0.0003(3) -0.0001(3) -0.0015(3)
O3 0.0236(14) 0.0490(16) 0.0290(13) 0.0006(11) -0.0010(11) -0.0008(11)
C3 0.0299(19) 0.0204(15) 0.0174(14) 0.0017(12) 0.0062(13) 0.0001(13)
O4 0.0299(14) 0.0261(13) 0.0337(14) 0.0002(10) 0.0044(11) 0.0001(10)

loop_
_atom_type_symbol
_atom_type_description
_atom_type_scat_dispersion_real
_atom_type_scat_dispersion_imag
_atom_type_scat_source
C C 0.0033 0.0016 'International Tables Vol C Tables 4.2.6.8 and 6.1.1.4'
H H 0.0000 0.0000 'International Tables Vol C Tables 4.2.6.8 and 6.1.1.4'
O O 0.0106 0.0060 'International Tables Vol C Tables 4.2.6.8 and 6.1.1.4'
Cl Cl 0.1484 0.1585 'International Tables Vol C Tables 4.2.6.8 and 6.1.1.4'
Fe Fe 0.3463 0.8444 'International Tables Vol C Tables 4.2.6.8 and 6.1.1.4'
Ru Ru -1.2594 0.8363 'International Tables Vol C Tables 4.2.6.8 and 6.1.1.4'

loop_
_geom_angle_atom_site_label_1
_geom_angle_atom_site_label_2
_geom_angle_atom_site_label_3
_geom_angle
_geom_angle_site_symmetry_1
_geom_angle_site_symmetry_3
_geom_angle_publ_flag
C1 Ru1 C2 91.14(13) . . ?
C1 Ru1 C3 92.63(13) . . ?
C2 Ru1 C3 92.08(13) . . ?
C1 Ru1 Cl1 176.81(9) . . ?
C2 Ru1 Cl1 91.94(9) . . ?
C3 Ru1 Cl1 88.11(9) . . ?
C1 Ru1 Cl3 89.29(10) . . ?
C2 Ru1 Cl3 90.29(10) . . ?
C3 Ru1 Cl3 176.92(9) . . ?
Cl1 Ru1 Cl3 89.85(3) . . ?
C1 Ru1 Cl2 90.46(9) . . ?
C2 Ru1 Cl2 177.92(10) . . ?
C3 Ru1 Cl2 89.17(9) . . ?
Cl1 Ru1 Cl2 86.44(2) . . ?
Cl3 Ru1 Cl2 88.40(3) . . ?
O4 Fe1 O4 180.0 . 3_655 ?
O4 Fe1 Cl2 90.93(6) . 3_655 ?
O4 Fe1 Cl2 89.07(6) 3_655 3_655 ?
O4 Fe1 Cl2 89.07(6) . . ?
O4 Fe1 Cl2 90.93(6) 3_655 . ?
Cl2 Fe1 Cl2 179.999(4) 3_655 . ?
O4 Fe1 Cl1 90.17(7) . . ?
O4 Fe1 Cl1 89.83(7) 3_655 . ?
Cl2 Fe1 Cl1 96.07(2) 3_655 . ?
Cl2 Fe1 Cl1 83.93(2) . . ?
O4 Fe1 Cl1 89.83(7) . 3_655 ?
O4 Fe1 Cl1 90.17(7) 3_655 3_655 ?
Cl2 Fe1 Cl1 83.93(2) 3_655 3_655 ?
Cl2 Fe1 Cl1 96.07(2) . 3_655 ?
Cl1 Fe1 Cl1 180.0 . 3_655 ?
Ru1 Cl1 Fe1 94.34(3) . . ?
O1 C1 Ru1 178.4(3) . . ?
Ru1 Cl2 Fe1 94.88(2) . . ?
O2 C2 Ru1 179.8(3) . . ?
O3 C3 Ru1 177.7(3) . . ?
Fe1 O4 H4A 142(3) . . ?
Fe1 O4 H4B 107(3) . . ?
H4A O4 H4B 100(4) . . ?

loop_
_geom_bond_atom_site_label_1
_geom_bond_atom_site_label_2
_geom_bond_distance
_geom_bond_site_symmetry_2
_geom_bond_publ_flag
Ru1 C1 1.907(3) . ?
Ru1 C2 1.915(3) . ?
Ru1 C3 1.918(4) . ?
Ru1 Cl1 2.4145(8) . ?
Ru1 Cl3 2.4182(9) . ?
Ru1 Cl2 2.4350(7) . ?
Fe1 O4 2.089(2) . ?
Fe1 O4 2.089(2) 3_655 ?
Fe1 Cl2 2.4624(7) 3_655 ?
Fe1 Cl2 2.4624(7) . ?
Fe1 Cl1 2.5036(7) . ?
Fe1 Cl1 2.5036(7) 3_655 ?
O1 C1 1.126(4) . ?
O2 C2 1.123(4) . ?
O3 C3 1.115(4) . ?
O4 H4A 0.85(4) . ?
O4 H4B 0.85(4) . ?

loop_
_geom_hbond_atom_site_label_D
_geom_hbond_atom_site_label_H
_geom_hbond_atom_site_label_A
_geom_hbond_distance_DH
_geom_hbond_distance_HA
_geom_hbond_distance_DA
_geom_hbond_angle_DHA
_geom_hbond_site_symmetry_A
O4 H4B Cl3 0.85 2.457(10) 3.293(2) 168(4) .
O4 H4B O1 0.85 2.82(4) 3.224(3) 111(4) 4_666
O4 H4A Cl3 0.85 2.54(2) 3.307(2) 150(4) 3_755
